data_7241476
loop_
_publ_author_name
'Lago, Ana Bel\'en'
'Pino-Cuevas, Arantxa'
'Carballo, Rosa'
'V\'azquez-L\'opez, Ezequiel M.'

_publ_section_title
;
 Effect of N-salicylidene hydrazide protonation on the solid state
 structural diversity of its Cu(ii), Ni(ii) and Zn(ii) complexes
;
_journal_issue 1
_journal_name_full CrystEngComm
_journal_page_first 153
_journal_page_last 162
_journal_paper_doi 10.1039/D0CE01204A
_journal_volume 23
_journal_year 2021
_chemical_formula_sum 'C32 H30 N4 Ni O9'
_chemical_formula_weight 673.31
_space_group_crystal_system monoclinic
_space_group_IT_number 15
_space_group_name_Hall '-C 2yc'
_space_group_name_H-M_alt 'C 1 2/c 1'
_atom_sites_solution_hydrogens geom
_audit_creation_method SHELXL-2013
_audit_update_record
;
2018-07-27 deposited with the CCDC.	2020-11-16 downloaded from the CCDC.
;
_cell_angle_alpha 90
_cell_angle_beta 105.727(7)
_cell_angle_gamma 90
_cell_formula_units_Z 4
_cell_length_a 22.063(9)
_cell_length_b 5.803(2)
_cell_length_c 24.656(10)
_cell_measurement_reflns_used 2115
_cell_measurement_temperature 293(2)
_cell_measurement_theta_max 20.67
_cell_measurement_theta_min 2.90
_cell_volume 3039(2)
_computing_cell_refinement 'Bruker SAINT'
_computing_data_collection 'Bruker SMART'
_computing_data_reduction 'Bruker SAINT'
_computing_molecular_graphics 'Bruker SHELXTL'
_computing_publication_material 'Bruker SHELXTL'
_computing_structure_refinement 'SHELXL-2013 (Sheldrick, 2013)'
_computing_structure_solution 'SHELXS-97 (Sheldrick, 2008)'
_diffrn_ambient_temperature 293(2)
_diffrn_measured_fraction_theta_full 0.999
_diffrn_measured_fraction_theta_max 0.972
_diffrn_measurement_device_type 'Bruker SMART1000 CCD'
_diffrn_measurement_method '\f and \w scans'
_diffrn_radiation_type MoK\a
_diffrn_radiation_wavelength 0.71073
_diffrn_reflns_av_R_equivalents 0.0718
_diffrn_reflns_av_unetI/netI 0.0841
_diffrn_reflns_Laue_measured_fraction_full 0.999
_diffrn_reflns_Laue_measured_fraction_max 0.972
_diffrn_reflns_limit_h_max 29
_diffrn_reflns_limit_h_min -29
_diffrn_reflns_limit_k_max 7
_diffrn_reflns_limit_k_min -7
_diffrn_reflns_limit_l_max 32
_diffrn_reflns_limit_l_min -32
_diffrn_reflns_number 13416
_diffrn_reflns_point_group_measured_fraction_full 0.999
_diffrn_reflns_point_group_measured_fraction_max 0.972
_diffrn_reflns_theta_full 25.242
_diffrn_reflns_theta_max 28.379
_diffrn_reflns_theta_min 1.716
_exptl_absorpt_coefficient_mu 0.701
_exptl_absorpt_correction_T_max 0.966
_exptl_absorpt_correction_T_min 0.867
_exptl_absorpt_correction_type multi-scan
_exptl_crystal_colour orange
_exptl_crystal_density_diffrn 1.472
_exptl_crystal_density_method 'not measured'
_exptl_crystal_description plate
_exptl_crystal_F_000 1400
_exptl_crystal_size_max 0.430
_exptl_crystal_size_mid 0.170
_exptl_crystal_size_min 0.050
_refine_diff_density_max 0.949
_refine_diff_density_min -0.564
_refine_diff_density_rms 0.092
_refine_ls_extinction_method none
_refine_ls_goodness_of_fit_ref 0.994
_refine_ls_hydrogen_treatment constr
_refine_ls_matrix_type full
_refine_ls_number_parameters 211
_refine_ls_number_reflns 3701
_refine_ls_number_restraints 0
_refine_ls_restrained_S_all 0.994
_refine_ls_R_factor_all 0.1571
_refine_ls_R_factor_gt 0.0705
_refine_ls_shift/su_max 0.000
_refine_ls_shift/su_mean 0.000
_refine_ls_structure_factor_coef Fsqd
_refine_ls_weighting_details 'w=1/[\s^2^(Fo^2^)+(0.1058P)^2^+8.5273P] where P=(Fo^2^+2Fc^2^)/3'
_refine_ls_weighting_scheme calc
_refine_ls_wR_factor_gt 0.1721
_refine_ls_wR_factor_ref 0.2291
_reflns_Friedel_coverage 0.000
_reflns_number_gt 1845
_reflns_number_total 3701
_reflns_threshold_expression 'I > 2\s(I)'
_cod_data_source_file d0ce01204a2.cif
_cod_data_source_block NiHl@solv
_cod_depositor_comments 'Adding full bibliography for 7241471--7241476.cif.'
_cod_original_sg_symbol_H-M 'C 2/c'
_cod_database_code 7241476
_shelx_space_group_comment
; 
The symmetry employed for this shelxl refinement is uniquely defined 
by the following loop, which should always be used as a source of 
symmetry information in preference to the above space-group names. 
They are only intended as comments. 
;
_shelx_estimated_absorpt_t_min 0.752
_shelx_estimated_absorpt_t_max 0.966
_shelxl_version_number 2013-4

loop_
_space_group_symop_operation_xyz
'x, y, z'
'-x, y, -z+1/2'
'x+1/2, y+1/2, z'
'-x+1/2, y+1/2, -z+1/2'
'-x, -y, -z'
'x, -y, z-1/2'
'-x+1/2, -y+1/2, -z'
'x+1/2, -y+1/2, z-1/2'

loop_
_atom_site_label
_atom_site_type_symbol
_atom_site_fract_x
_atom_site_fract_y
_atom_site_fract_z
_atom_site_U_iso_or_equiv
_atom_site_adp_type
_atom_site_occupancy
_atom_site_site_symmetry_order
_atom_site_calc_flag
_atom_site_refinement_flags_posn
_atom_site_refinement_flags_adp
_atom_site_refinement_flags_occupancy
_atom_site_disorder_assembly
_atom_site_disorder_group
O20 O 0.1194(2) 0.8919(13) 0.12206(19) 0.111(2) Uani 1 1 d . . . . .
Ni1 Ni 0.2500 0.7500 0.5000 0.0411(3) Uani 1 2 d S . P . .
N2 N 0.2966(2) 0.4837(8) 0.4911(2) 0.0580(12) Uani 1 1 d . . . . .
O10 O 0.21431(19) 0.7153(7) 0.42375(17) 0.0639(11) Uani 1 1 d . . . . .
C3 C 0.1972(3) 0.2346(11) 0.2621(2) 0.0608(14) Uani 1 1 d . . . . .
H3 H 0.2063 0.0944 0.2477 0.073 Uiso 1 1 calc R U . . .
C2 C 0.2204(3) 0.2833(10) 0.3191(2) 0.0583(14) Uani 1 1 d . . . . .
H2 H 0.2446 0.1725 0.3425 0.070 Uiso 1 1 calc R U . . .
C1 C 0.2092(3) 0.4876(10) 0.3420(2) 0.0549(14) Uani 1 1 d . . . . .
C7 C 0.2368(3) 0.5396(9) 0.4053(3) 0.0556(14) Uani 1 1 d . . . . .
C6 C 0.1723(4) 0.6440(12) 0.3071(3) 0.0776(19) Uani 1 1 d . . . . .
H6 H 0.1631 0.7826 0.3221 0.093 Uiso 1 1 calc R U . . .
C4 C 0.1611(3) 0.3940(13) 0.2275(2) 0.0679(17) Uani 1 1 d . . . . .
C5 C 0.1478(4) 0.6035(12) 0.2497(3) 0.084(2) Uani 1 1 d . . . . .
H5 H 0.1231 0.7138 0.2265 0.101 Uiso 1 1 calc R U . . .
N1 N 0.28147(18) 0.4078(7) 0.43485(16) 0.0418(9) Uani 1 1 d . . . . .
O12 O 0.50341(19) -0.3536(7) 0.54369(18) 0.0727(12) Uani 1 1 d . . . . .
H12 H 0.4867 -0.4628 0.5242 0.109 Uiso 0.5 1 calc R U P . .
C11 C 0.4612(3) -0.1764(9) 0.5377(2) 0.0522(13) Uani 1 1 d . . . . .
C10 C 0.4131(2) -0.1517(9) 0.4881(2) 0.0515(13) Uani 1 1 d . . . . .
H10 H 0.4093 -0.2559 0.4587 0.062 Uiso 1 1 calc R U . . .
C8 C 0.3770(3) 0.1860(9) 0.5270(3) 0.0572(15) Uani 1 1 d . . . . .
C9 C 0.3712(2) 0.0277(9) 0.4829(2) 0.0548(14) Uani 1 1 d . . . . .
H9 H 0.3389 0.0443 0.4499 0.066 Uiso 1 1 calc R U . . .
O11 O 0.1382(3) 0.3593(11) 0.17026(19) 0.1075(18) Uani 1 1 d . . . . .
H11 H 0.1410 0.2224 0.1631 0.161 Uiso 1 1 calc R U . . .
C14 C 0.3370(3) 0.3881(11) 0.5293(2) 0.0613(15) Uani 1 1 d . . . . .
H14 H 0.3430 0.4533 0.5649 0.074 Uiso 1 1 calc R U . . .
C12 C 0.4673(3) -0.0244(12) 0.5813(3) 0.0781(19) Uani 1 1 d . . . . .
H12A H 0.5000 -0.0411 0.6141 0.094 Uiso 1 1 calc R U . . .
C13 C 0.4249(3) 0.1528(13) 0.5764(3) 0.0760(19) Uani 1 1 d . . . . .
H13 H 0.4283 0.2526 0.6066 0.091 Uiso 1 1 calc R U . . .
C21 C 0.4882(10) 0.724(3) 0.2203(4) 0.221(9) Uani 1 1 d . . . . .
H21A H 0.4454 0.7823 0.2092 0.266 Uiso 1 1 calc R U . . .
H21B H 0.5141 0.8212 0.2036 0.266 Uiso 1 1 calc R U . . .
O1 O 0.5000 0.373(4) 0.2500 0.345(18) Uani 1 2 d S T P . .
C20 C 0.4899(13) 0.513(3) 0.2040(8) 0.297(15) Uani 1 1 d . . . . .
H20A H 0.5234 0.4932 0.1858 0.356 Uiso 1 1 calc R U . . .
H20B H 0.4503 0.4729 0.1771 0.356 Uiso 1 1 calc R U . . .

loop_
_atom_site_aniso_label
_atom_site_aniso_U_11
_atom_site_aniso_U_22
_atom_site_aniso_U_33
_atom_site_aniso_U_23
_atom_site_aniso_U_13
_atom_site_aniso_U_12
O20 0.083(3) 0.192(6) 0.061(3) 0.014(3) 0.026(2) -0.019(4)
Ni1 0.0439(5) 0.0374(5) 0.0440(5) -0.0006(4) 0.0155(4) 0.0057(4)
N2 0.047(3) 0.062(3) 0.065(3) 0.011(2) 0.015(2) -0.006(2)
O10 0.069(3) 0.056(3) 0.070(3) -0.0029(19) 0.025(2) 0.006(2)
C3 0.066(3) 0.059(3) 0.053(3) -0.012(3) 0.009(3) 0.004(3)
C2 0.066(4) 0.052(4) 0.052(3) -0.005(3) 0.007(3) 0.004(3)
C1 0.062(3) 0.048(3) 0.061(3) -0.005(3) 0.026(3) -0.009(3)
C7 0.054(3) 0.042(3) 0.077(4) 0.006(3) 0.028(3) 0.003(3)
C6 0.098(5) 0.055(4) 0.084(5) -0.011(4) 0.032(4) 0.009(4)
C4 0.070(4) 0.084(5) 0.049(3) 0.009(3) 0.015(3) 0.008(4)
C5 0.094(5) 0.065(4) 0.090(5) 0.026(4) 0.020(4) 0.020(4)
N1 0.047(2) 0.039(2) 0.039(2) 0.0013(17) 0.0116(18) 0.0069(18)
O12 0.057(2) 0.054(2) 0.100(3) 0.004(2) 0.007(2) 0.017(2)
C11 0.052(3) 0.037(3) 0.069(4) 0.001(2) 0.020(3) 0.001(2)
C10 0.053(3) 0.033(3) 0.066(4) -0.007(2) 0.013(3) 0.002(2)
C8 0.057(3) 0.037(3) 0.092(4) 0.007(3) 0.043(3) 0.007(2)
C9 0.049(3) 0.039(3) 0.077(4) -0.001(3) 0.017(3) 0.001(2)
O11 0.120(4) 0.143(5) 0.049(3) 0.001(3) 0.007(3) 0.015(4)
C14 0.065(4) 0.066(4) 0.052(3) 0.003(3) 0.017(3) -0.004(3)
C12 0.083(5) 0.074(4) 0.072(4) -0.011(3) 0.010(3) 0.020(4)
C13 0.090(5) 0.078(4) 0.059(4) -0.007(3) 0.017(4) 0.016(4)
C21 0.37(3) 0.166(14) 0.100(8) -0.001(8) 0.018(13) 0.030(15)
O1 0.214(19) 0.170(19) 0.64(6) 0.000 0.10(3) 0.000
C20 0.57(5) 0.119(15) 0.177(17) -0.027(13) 0.06(2) 0.02(2)

loop_
_atom_type_symbol
_atom_type_description
_atom_type_scat_dispersion_real
_atom_type_scat_dispersion_imag
_atom_type_scat_source
C C 0.0033 0.0016 'International Tables Vol C Tables 4.2.6.8 and 6.1.1.4'
H H 0.0000 0.0000 'International Tables Vol C Tables 4.2.6.8 and 6.1.1.4'
N N 0.0061 0.0033 'International Tables Vol C Tables 4.2.6.8 and 6.1.1.4'
O O 0.0106 0.0060 'International Tables Vol C Tables 4.2.6.8 and 6.1.1.4'
Ni Ni 0.3393 1.1124 'International Tables Vol C Tables 4.2.6.8 and 6.1.1.4'

loop_
_geom_angle_atom_site_label_1
_geom_angle_atom_site_label_2
_geom_angle_atom_site_label_3
_geom_angle
_geom_angle_site_symmetry_1
_geom_angle_site_symmetry_3
_geom_angle_publ_flag
O10 Ni1 O10 180.0 7_566 . ?
O10 Ni1 N2 96.39(19) 7_566 . ?
O10 Ni1 N2 83.61(19) . . ?
O10 Ni1 N2 83.61(19) 7_566 7_566 ?
O10 Ni1 N2 96.39(19) . 7_566 ?
N2 Ni1 N2 180.00(16) . 7_566 ?
C14 N2 N1 122.6(5) . . ?
C14 N2 Ni1 125.2(5) . . ?
N1 N2 Ni1 112.1(3) . . ?
C7 O10 Ni1 110.7(4) . . ?
C4 C3 C2 119.3(6) . . ?
C1 C2 C3 122.6(6) . . ?
C6 C1 C2 117.5(6) . . ?
C6 C1 C7 120.9(5) . . ?
C2 C1 C7 121.5(5) . . ?
O10 C7 N1 125.4(5) . . ?
O10 C7 C1 115.7(5) . . ?
N1 C7 C1 118.9(5) . . ?
C1 C6 C5 122.1(6) . . ?
C3 C4 O11 122.2(6) . . ?
C3 C4 C5 119.7(6) . . ?
O11 C4 C5 118.1(6) . . ?
C6 C5 C4 118.8(6) . . ?
C7 N1 N2 108.0(4) . . ?
O12 C11 C12 118.7(5) . . ?
O12 C11 C10 120.5(5) . . ?
C12 C11 C10 120.9(5) . . ?
C9 C10 C11 119.6(5) . . ?
C13 C8 C9 118.4(5) . . ?
C13 C8 C14 113.3(6) . . ?
C9 C8 C14 128.3(6) . . ?
C10 C9 C8 120.4(5) . . ?
N2 C14 C8 129.8(6) . . ?
C11 C12 C13 119.6(6) . . ?
C12 C13 C8 121.2(6) . . ?
C20 C21 C21 106.7(11) . 2_655 ?
C20 O1 C20 107(2) . 2_655 ?
C21 C20 O1 108.6(19) . . ?

loop_
_geom_bond_atom_site_label_1
_geom_bond_atom_site_label_2
_geom_bond_distance
_geom_bond_site_symmetry_2
_geom_bond_publ_flag
Ni1 O10 1.842(4) 7_566 ?
Ni1 O10 1.842(4) . ?
Ni1 N2 1.901(5) . ?
Ni1 N2 1.901(5) 7_566 ?
N2 C14 1.238(7) . ?
N2 N1 1.407(6) . ?
O10 C7 1.272(6) . ?
C3 C4 1.361(8) . ?
C3 C2 1.387(7) . ?
C2 C1 1.366(8) . ?
C1 C6 1.359(9) . ?
C1 C7 1.541(8) . ?
C7 N1 1.303(6) . ?
C6 C5 1.393(9) . ?
C4 O11 1.378(7) . ?
C4 C5 1.396(10) . ?
O12 C11 1.368(6) . ?
C11 C12 1.369(8) . ?
C11 C10 1.392(7) . ?
C10 C9 1.374(7) . ?
C8 C13 1.394(8) . ?
C8 C9 1.403(8) . ?
C8 C14 1.478(8) . ?
C12 C13 1.373(9) . ?
C21 C20 1.296(18) . ?
C21 C21 1.41(2) 2_655 ?
O1 C20 1.363(18) . ?
O1 C20 1.363(18) 2_655 ?
